data_7157009
loop_
_publ_author_name
'Prusinowska, Natalia'
'Czapik, Agnieszka'
'Wojciechowska, Martika'
'Kwit, Marcin'

_publ_section_title
;
 Dynamic optical activity induction in the N-alkyl-N'-trityl ureas and
 thioureas.
;
_journal_issue 33
_journal_name_full 'Organic &amp; biomolecular chemistry'
_journal_page_first 7782
_journal_page_last 7793
_journal_paper_doi 10.1039/c9ob01319a
_journal_volume 17
_journal_year 2019
_chemical_absolute_configuration syn
_chemical_formula_moiety '0.42(H2 O), 0.08(H2 O), C26 H29 N3 S'
_chemical_formula_sum 'C26 H30 N3 O0.5 S'
_chemical_formula_weight 424.31
_space_group_crystal_system monoclinic
_space_group_IT_number 5
_space_group_name_Hall 'C 2y'
_space_group_name_H-M_alt 'C 1 2 1'
_symmetry_space_group_name_Hall 'C 2y'
_symmetry_space_group_name_H-M 'C 1 2 1'
_atom_sites_solution_hydrogens mixed
_audit_creation_method SHELXL-2018/3
_audit_update_record
;
2019-06-05 deposited with the CCDC.    2019-07-29 downloaded from the CCDC.
;
_cell_angle_alpha 90
_cell_angle_beta 98.643(2)
_cell_angle_gamma 90
_cell_formula_units_Z 8
_cell_length_a 14.3834(2)
_cell_length_b 10.69410(10)
_cell_length_c 29.8026(6)
_cell_measurement_reflns_used 13347
_cell_measurement_temperature 130(2)
_cell_measurement_theta_max 74.8990
_cell_measurement_theta_min 2.9760
_cell_volume 4532.10(12)
_computing_cell_refinement 'CrysAlisPro 1.171.38.46 (Rigaku OD, 2015)'
_computing_data_collection 'CrysAlisPro 1.171.38.46 (Rigaku OD, 2015)'
_computing_data_reduction 'CrysAlisPro 1.171.38.46 (Rigaku OD, 2015)'
_computing_structure_refinement 'SHELXL-2018/3 (Sheldrick, 2018)'
_computing_structure_solution 'SHELXT 2018/2 (Sheldrick, 2018)'
_diffrn_ambient_temperature 130(2)
_diffrn_detector_area_resol_mean 10.5357
_diffrn_measured_fraction_theta_full 1.000
_diffrn_measured_fraction_theta_max 0.999
_diffrn_measurement_device_type 'SuperNova, Single source at offset, Atlas'
_diffrn_measurement_method '\w scans'
_diffrn_radiation_type CuK\a
_diffrn_radiation_wavelength 1.54184
_diffrn_reflns_av_R_equivalents 0.0395
_diffrn_reflns_av_unetI/netI 0.0322
_diffrn_reflns_Laue_measured_fraction_full 1.000
_diffrn_reflns_Laue_measured_fraction_max 0.999
_diffrn_reflns_limit_h_max 13
_diffrn_reflns_limit_h_min -17
_diffrn_reflns_limit_k_max 13
_diffrn_reflns_limit_k_min -13
_diffrn_reflns_limit_l_max 36
_diffrn_reflns_limit_l_min -35
_diffrn_reflns_number 28813
_diffrn_reflns_point_group_measured_fraction_full 0.999
_diffrn_reflns_point_group_measured_fraction_max 0.998
_diffrn_reflns_theta_full 67.684
_diffrn_reflns_theta_max 70.057
_diffrn_reflns_theta_min 4.502
_diffrn_source 'micro-focus sealed X-ray tube'
_exptl_absorpt_coefficient_mu 1.411
_exptl_absorpt_correction_T_max 1.00000
_exptl_absorpt_correction_T_min 0.80923
_exptl_absorpt_correction_type multi-scan
_exptl_absorpt_process_details
;
CrysAlisPro 1.171.39.46 (Rigaku Oxford Diffraction, 2018)
Empirical absorption correction using spherical harmonics,
 implemented in SCALE3 ABSPACK scaling algorithm.
;
_exptl_crystal_colour colourless
_exptl_crystal_density_diffrn 1.244
_exptl_crystal_description plate
_exptl_crystal_F_000 1814
_exptl_crystal_size_max 0.200
_exptl_crystal_size_mid 0.150
_exptl_crystal_size_min 0.010
_refine_diff_density_max 0.455
_refine_diff_density_min -0.262
_refine_diff_density_rms 0.044
_refine_ls_abs_structure_details
;
 Flack x determined using 2987 quotients [(I+)-(I-)]/[(I+)+(I-)]
 (Parsons, Flack and Wagner, Acta Cryst. B69 (2013) 249-259).
;
_refine_ls_abs_structure_Flack -0.005(10)
_refine_ls_extinction_method none
_refine_ls_goodness_of_fit_ref 1.068
_refine_ls_hydrogen_treatment constr
_refine_ls_matrix_type full
_refine_ls_number_parameters 555
_refine_ls_number_reflns 8563
_refine_ls_number_restraints 13
_refine_ls_restrained_S_all 1.207
_refine_ls_R_factor_all 0.0614
_refine_ls_R_factor_gt 0.0537
_refine_ls_shift/su_max 0.000
_refine_ls_shift/su_mean 0.000
_refine_ls_structure_factor_coef Fsqd
_refine_ls_weighting_details 'w=1/[\s^2^(Fo^2^)+(0.0800P)^2^+2.8727P] where P=(Fo^2^+2Fc^2^)/3'
_refine_ls_weighting_scheme calc
_refine_ls_wR_factor_gt 0.1446
_refine_ls_wR_factor_ref 0.1525
_reflns_Friedel_coverage 0.888
_reflns_Friedel_fraction_full 0.998
_reflns_Friedel_fraction_max 0.996
_reflns_number_gt 7400
_reflns_number_total 8563
_reflns_threshold_expression 'I > 2\s(I)'
_cod_data_source_file c9ob01319a3.cif
_cod_data_source_block 4a_h2o
_cod_depositor_comments 'Adding full bibliography for 7157000--7157010.cif.'
_cod_database_code 7157009
_shelx_shelxl_version_number 2018/3
_shelx_space_group_comment
;
The symmetry employed for this shelxl refinement is uniquely defined
by the following loop, which should always be used as a source of
symmetry information in preference to the above space-group names.
They are only intended as comments.
;
_shelx_estimated_absorpt_t_min 0.766
_shelx_estimated_absorpt_t_max 0.986

loop_
_space_group_symop_operation_xyz
'x, y, z'
'-x, y, -z'
'x+1/2, y+1/2, z'
'-x+1/2, y+1/2, -z'

loop_
_atom_site_label
_atom_site_type_symbol
_atom_site_fract_x
_atom_site_fract_y
_atom_site_fract_z
_atom_site_U_iso_or_equiv
_atom_site_adp_type
_atom_site_occupancy
_atom_site_site_symmetry_order
_atom_site_calc_flag
_atom_site_refinement_flags_posn
_atom_site_refinement_flags_adp
_atom_site_refinement_flags_occupancy
O1W O 0.5272(3) 0.2341(4) 0.45429(17) 0.0679(11) Uani 0.84 1 d . . P
H1WA H 0.531573 0.217710 0.486991 0.102 Uiso 0.84 1 d R U P
H1WB H 0.504303 0.162190 0.435241 0.102 Uiso 0.84 1 d R U P
O2W O 1.000000 -0.1937(16) 0.000000 0.069(5) Uani 0.29 2 d S T P
C10B C 0.7036(3) 0.1466(3) 0.10881(14) 0.0358(8) Uani 1 1 d . . .
C11B C 0.7674(3) 0.1420(3) 0.15515(14) 0.0375(8) Uani 1 1 d . . .
C16B C 0.8641(3) 0.1275(4) 0.16030(15) 0.0457(9) Uani 1 1 d . . .
H16B H 0.894170 0.120421 0.134148 0.055 Uiso 1 1 calc R U .
C15B C 0.9174(3) 0.1233(6) 0.20289(18) 0.0632(13) Uani 1 1 d . . .
H15B H 0.983671 0.113441 0.205677 0.076 Uiso 1 1 calc R U .
C14B C 0.8754(4) 0.1332(7) 0.24129(18) 0.0674(14) Uani 1 1 d . . .
H14B H 0.912284 0.130375 0.270530 0.081 Uiso 1 1 calc R U .
C13B C 0.7783(3) 0.1474(6) 0.23672(17) 0.0583(12) Uani 1 1 d . . .
H13B H 0.748579 0.153616 0.263036 0.070 Uiso 1 1 calc R U .
C12B C 0.7252(3) 0.1525(4) 0.19466(15) 0.0448(9) Uani 1 1 d . . .
H12B H 0.659069 0.163188 0.192062 0.054 Uiso 1 1 calc R U .
C31B C 0.7578(3) 0.1520(4) 0.06791(14) 0.0386(8) Uani 1 1 d . . .
C32B C 0.7533(3) 0.2540(4) 0.03854(15) 0.0444(9) Uani 1 1 d . . .
H32B H 0.716659 0.325018 0.043671 0.053 Uiso 1 1 calc R U .
C33B C 0.8023(3) 0.2521(5) 0.00192(16) 0.0526(11) Uani 1 1 d . . .
H33B H 0.798389 0.321800 -0.018045 0.063 Uiso 1 1 calc R U .
C34B C 0.8566(3) 0.1503(5) -0.00597(15) 0.0542(11) Uani 1 1 d . . .
H34B H 0.890962 0.150554 -0.030831 0.065 Uiso 1 1 calc R U .
C35B C 0.8606(3) 0.0491(4) 0.02235(17) 0.0531(11) Uani 1 1 d . . .
H35B H 0.896841 -0.021840 0.016688 0.064 Uiso 1 1 calc R U .
C36B C 0.8123(3) 0.0491(4) 0.05913(15) 0.0440(9) Uani 1 1 d . . .
H36B H 0.816235 -0.021532 0.078650 0.053 Uiso 1 1 calc R U .
C21B C 0.6385(3) 0.0308(3) 0.10236(14) 0.0365(8) Uani 1 1 d . . .
C26B C 0.5672(3) 0.0270(4) 0.06526(14) 0.0430(9) Uani 1 1 d . . .
H26B H 0.559613 0.094848 0.044435 0.052 Uiso 1 1 calc R U .
C25B C 0.5073(3) -0.0745(4) 0.05846(17) 0.0484(10) Uani 1 1 d . . .
H25B H 0.457795 -0.074632 0.033466 0.058 Uiso 1 1 calc R U .
C24B C 0.5186(3) -0.1759(4) 0.08758(16) 0.0472(10) Uani 1 1 d . . .
H24B H 0.477511 -0.245743 0.082632 0.057 Uiso 1 1 calc R U .
C23B C 0.5902(3) -0.1741(4) 0.12385(17) 0.0487(10) Uani 1 1 d . . .
H23B H 0.599241 -0.243717 0.143820 0.058 Uiso 1 1 calc R U .
C22B C 0.6495(3) -0.0708(3) 0.13143(16) 0.0423(9) Uani 1 1 d . . .
H22B H 0.697985 -0.070152 0.156858 0.051 Uiso 1 1 calc R U .
C10A C 0.7723(3) 0.8559(4) 0.38896(14) 0.0407(9) Uani 1 1 d . . .
C11A C 0.7062(3) 0.8614(4) 0.34340(14) 0.0408(9) Uani 1 1 d . . .
C16A C 0.7429(3) 0.8364(4) 0.30319(15) 0.0489(10) Uani 1 1 d . . .
H16A H 0.807378 0.814426 0.304911 0.059 Uiso 1 1 calc R U .
C15A C 0.6875(4) 0.8430(5) 0.26140(17) 0.0574(12) Uani 1 1 d . . .
H15A H 0.713992 0.824898 0.234789 0.069 Uiso 1 1 calc R U .
C14A C 0.5943(4) 0.8755(5) 0.2577(2) 0.0655(13) Uani 1 1 d . . .
H14A H 0.556469 0.880712 0.228751 0.079 Uiso 1 1 calc R U .
C13A C 0.5559(4) 0.9006(5) 0.2969(2) 0.0642(13) Uani 1 1 d . . .
H13A H 0.491364 0.922632 0.294784 0.077 Uiso 1 1 calc R U .
C12A C 0.6116(3) 0.8934(4) 0.33899(17) 0.0500(10) Uani 1 1 d . . .
H12A H 0.584556 0.910813 0.365489 0.060 Uiso 1 1 calc R U .
C31A C 0.8386(3) 0.9700(4) 0.39389(14) 0.0407(9) Uani 1 1 d . . .
C36A C 0.8303(3) 1.0694(4) 0.36374(17) 0.0499(10) Uani 1 1 d . . .
H36A H 0.781945 1.068117 0.338248 0.060 Uiso 1 1 calc R U .
C35A C 0.8914(4) 1.1711(4) 0.37000(17) 0.0555(12) Uani 1 1 d . . .
H35A H 0.883913 1.238413 0.348984 0.067 Uiso 1 1 calc R U .
C34A C 0.9622(3) 1.1745(4) 0.40632(17) 0.0530(11) Uani 1 1 d . . .
H34A H 1.004793 1.242914 0.410268 0.064 Uiso 1 1 calc R U .
C33A C 0.9708(3) 1.0773(5) 0.43701(17) 0.0528(11) Uani 1 1 d . . .
H33A H 1.019701 1.078964 0.462277 0.063 Uiso 1 1 calc R U .
C32A C 0.9090(3) 0.9773(5) 0.43146(16) 0.0490(10) Uani 1 1 d . . .
H32A H 0.914728 0.912698 0.453568 0.059 Uiso 1 1 calc R U .
C21A C 0.7211(3) 0.8530(4) 0.43063(15) 0.0425(9) Uani 1 1 d . . .
C22A C 0.7237(3) 0.7489(4) 0.45921(15) 0.0453(9) Uani 1 1 d . . .
H22A H 0.757079 0.676210 0.452596 0.054 Uiso 1 1 calc R U .
C23A C 0.6782(3) 0.7505(5) 0.49710(16) 0.0535(11) Uani 1 1 d . . .
H23A H 0.681000 0.678984 0.516154 0.064 Uiso 1 1 calc R U .
C24A C 0.6296(3) 0.8530(5) 0.50730(18) 0.0574(12) Uani 1 1 d . . .
H24A H 0.597384 0.852244 0.532879 0.069 Uiso 1 1 calc R U .
C25A C 0.6273(3) 0.9599(5) 0.47986(19) 0.0606(12) Uani 1 1 d . . .
H25A H 0.594631 1.032508 0.487188 0.073 Uiso 1 1 calc R U .
C26A C 0.6727(3) 0.9593(5) 0.44217(17) 0.0534(11) Uani 1 1 d . . .
H26A H 0.671159 1.032088 0.423777 0.064 Uiso 1 1 calc R U .
S1A S 0.89966(8) 0.52330(11) 0.37297(7) 0.0758(5) Uani 1 1 d . . .
N1A N 0.8341(2) 0.7442(3) 0.38872(13) 0.0450(8) Uani 1 1 d . . .
H1A H 0.894105 0.756933 0.398642 0.054 Uiso 1 1 calc R U .
N2A N 0.7208(2) 0.5944(3) 0.36542(14) 0.0488(9) Uani 1 1 d . . .
H2A H 0.679482 0.647793 0.373236 0.059 Uiso 1 1 calc R U .
N3A N 0.6749(4) 0.3697(5) 0.41608(19) 0.0849(15) Uani 1 1 d . . .
H3AA H 0.646955 0.317439 0.431443 0.127 Uiso 1 1 d R U .
H3AB H 0.688095 0.433859 0.433283 0.127 Uiso 1 1 d R U .
C2A C 0.8108(3) 0.6254(4) 0.37532(16) 0.0456(10) Uani 1 1 d . . .
C3A C 0.6837(3) 0.4794(4) 0.34263(17) 0.0504(10) Uani 1 1 d . . .
H3A H 0.738172 0.426380 0.337093 0.060 Uiso 1 1 calc R U .
C0AA C 0.8693(4) 0.7155(4) 0.1203(2) 0.0743(17) Uani 1 1 d . . .
H0AA H 0.901228 0.745597 0.095176 0.089 Uiso 1 1 calc R U .
H0AB H 0.819446 0.776183 0.124623 0.089 Uiso 1 1 calc R U .
C8A C 0.6268(4) 0.5111(5) 0.2973(2) 0.0717(15) Uani 1 1 d . . .
H8AA H 0.667038 0.555798 0.278412 0.086 Uiso 1 1 calc R U .
H8AB H 0.574368 0.567205 0.302006 0.086 Uiso 1 1 calc R U .
C1AA C 0.9393(4) 0.7066(5) 0.1632(2) 0.0763(17) Uani 1 1 d . . .
H1AA H 0.992384 0.652623 0.157786 0.092 Uiso 1 1 calc R U .
H1AB H 0.964612 0.790880 0.171637 0.092 Uiso 1 1 calc R U .
C7A C 0.5871(6) 0.3923(7) 0.2726(3) 0.100(3) Uani 1 1 d . . .
H7AA H 0.545642 0.415833 0.244311 0.120 Uiso 1 1 calc R U .
H7AB H 0.639537 0.341618 0.264265 0.120 Uiso 1 1 calc R U .
C6A C 0.5314(5) 0.3143(7) 0.3024(3) 0.102(2) Uani 1 1 d . . .
H6AA H 0.474305 0.360668 0.307364 0.123 Uiso 1 1 calc R U .
H6AB H 0.511299 0.235146 0.286625 0.123 Uiso 1 1 calc R U .
C5A C 0.5886(4) 0.2856(5) 0.3468(2) 0.0770(17) Uani 1 1 d . . .
H5AA H 0.642631 0.232667 0.342013 0.092 Uiso 1 1 calc R U .
H5AB H 0.549874 0.237877 0.365699 0.092 Uiso 1 1 calc R U .
C4A C 0.6247(3) 0.4046(4) 0.37197(19) 0.0598(12) Uani 1 1 d . . .
H4A H 0.569293 0.456575 0.376749 0.072 Uiso 1 1 calc R U .
S1B S 0.56677(8) 0.47728(10) 0.11384(7) 0.0800(5) Uani 1 1 d . U .
C3B C 0.8256(4) 0.5878(4) 0.10835(19) 0.0589(12) Uani 1 1 d . . .
H3BA H 0.777345 0.595697 0.081058 0.071 Uiso 1 1 calc R U .
H3BB H 0.874763 0.529763 0.101009 0.071 Uiso 1 1 calc R U .
C6B C 0.8955(6) 0.6544(9) 0.2012(3) 0.116(3) Uani 1 1 d . . .
H6BA H 0.847202 0.713535 0.208754 0.140 Uiso 1 1 calc R U .
H6BB H 0.944125 0.645929 0.228247 0.140 Uiso 1 1 calc R U .
C7B C 0.8500(5) 0.5278(7) 0.18988(19) 0.0815(19) Uani 1 1 d . . .
H7B H 0.899667 0.464478 0.186502 0.098 Uiso 1 1 calc R U .
N3B N 0.7997(6) 0.4910(8) 0.2274(3) 0.136(3) Uani 1 1 d . U .
H3BC H 0.738717 0.476922 0.222186 0.163 Uiso 1 1 calc R U .
H3BD H 0.830580 0.483119 0.255107 0.163 Uiso 1 1 calc R U .
C2B C 0.7808(3) 0.5341(4) 0.14676(18) 0.0501(11) Uani 1 1 d . . .
H2B H 0.726703 0.588250 0.151883 0.060 Uiso 1 1 calc R U .
N2B N 0.7460(2) 0.4085(3) 0.13445(14) 0.0457(9) Uani 1 1 d . . .
H2BA H 0.788063 0.348107 0.137072 0.055 Uiso 1 1 calc R U .
C1B C 0.6573(3) 0.3759(4) 0.11966(16) 0.0421(9) Uani 1 1 d . . .
N1B N 0.6388(2) 0.2543(3) 0.10843(12) 0.0398(7) Uani 1 1 d . . .
H1B H 0.579041 0.236942 0.099563 0.048 Uiso 1 1 calc R U .

loop_
_atom_site_aniso_label
_atom_site_aniso_U_11
_atom_site_aniso_U_22
_atom_site_aniso_U_33
_atom_site_aniso_U_23
_atom_site_aniso_U_13
_atom_site_aniso_U_12
O1W 0.061(2) 0.045(2) 0.097(3) 0.011(2) 0.008(2) 0.0014(19)
O2W 0.051(9) 0.049(9) 0.106(14) 0.000 0.005(9) 0.000
C10B 0.0314(18) 0.0208(16) 0.056(2) 0.0023(15) 0.0095(15) 0.0001(14)
C11B 0.0343(19) 0.0225(16) 0.056(2) -0.0007(15) 0.0069(16) 0.0019(14)
C16B 0.038(2) 0.042(2) 0.057(2) 0.0040(19) 0.0096(17) 0.0046(18)
C15B 0.036(2) 0.081(4) 0.072(3) 0.011(3) 0.004(2) 0.007(2)
C14B 0.051(3) 0.094(4) 0.054(3) 0.007(3) -0.001(2) 0.014(3)
C13B 0.054(3) 0.066(3) 0.056(3) 0.002(2) 0.011(2) 0.009(2)
C12B 0.036(2) 0.041(2) 0.059(2) 0.0029(19) 0.0109(17) 0.0047(17)
C31B 0.0353(19) 0.0256(17) 0.054(2) 0.0007(16) 0.0048(16) -0.0081(15)
C32B 0.040(2) 0.034(2) 0.059(2) 0.0061(18) 0.0042(18) -0.0078(17)
C33B 0.049(2) 0.051(2) 0.056(3) 0.009(2) 0.0017(19) -0.019(2)
C34B 0.056(3) 0.059(3) 0.050(2) -0.005(2) 0.014(2) -0.024(2)
C35B 0.052(2) 0.042(2) 0.070(3) -0.010(2) 0.021(2) -0.0134(19)
C36B 0.050(2) 0.027(2) 0.057(2) -0.0019(17) 0.0162(18) -0.0093(16)
C21B 0.0333(18) 0.0231(17) 0.055(2) -0.0013(16) 0.0138(16) 0.0000(15)
C26B 0.044(2) 0.0330(19) 0.052(2) 0.0022(18) 0.0086(17) -0.0062(17)
C25B 0.047(2) 0.039(2) 0.062(3) -0.0092(19) 0.0134(19) -0.0134(18)
C24B 0.052(2) 0.0273(19) 0.067(3) -0.0091(18) 0.026(2) -0.0115(17)
C23B 0.054(2) 0.023(2) 0.073(3) 0.0028(18) 0.024(2) -0.0018(17)
C22B 0.040(2) 0.0218(17) 0.066(3) 0.0030(17) 0.0128(18) -0.0002(15)
C10A 0.0365(19) 0.0290(19) 0.057(2) 0.0015(17) 0.0088(16) 0.0006(15)
C11A 0.039(2) 0.0271(19) 0.056(2) -0.0015(16) 0.0077(17) 0.0001(16)
C16A 0.047(2) 0.041(2) 0.059(3) 0.0003(19) 0.0101(19) 0.0062(19)
C15A 0.071(3) 0.045(3) 0.057(3) -0.003(2) 0.011(2) 0.006(2)
C14A 0.066(3) 0.058(3) 0.068(3) 0.000(2) -0.007(2) 0.001(3)
C13A 0.050(3) 0.064(3) 0.077(3) 0.001(3) 0.002(2) 0.005(2)
C12A 0.042(2) 0.044(2) 0.064(3) 0.000(2) 0.009(2) 0.0009(18)
C31A 0.0383(19) 0.0327(19) 0.053(2) -0.0028(17) 0.0138(17) -0.0026(17)
C36A 0.053(3) 0.036(2) 0.060(3) -0.0012(19) 0.008(2) 0.0003(19)
C35A 0.072(3) 0.032(2) 0.066(3) 0.0017(19) 0.023(2) -0.003(2)
C34A 0.057(3) 0.037(2) 0.069(3) -0.014(2) 0.024(2) -0.0130(19)
C33A 0.047(2) 0.050(3) 0.062(3) -0.011(2) 0.013(2) -0.011(2)
C32A 0.050(2) 0.042(2) 0.056(3) 0.001(2) 0.0122(19) -0.004(2)
C21A 0.0347(19) 0.035(2) 0.058(2) 0.0001(18) 0.0075(17) -0.0028(16)
C22A 0.041(2) 0.039(2) 0.055(2) 0.0026(18) 0.0043(18) -0.0062(17)
C23A 0.052(3) 0.050(3) 0.058(3) 0.008(2) 0.007(2) -0.012(2)
C24A 0.049(2) 0.059(3) 0.067(3) 0.002(2) 0.020(2) -0.008(2)
C25A 0.054(3) 0.052(3) 0.081(3) -0.003(2) 0.028(2) 0.003(2)
C26A 0.050(2) 0.042(3) 0.072(3) 0.000(2) 0.019(2) -0.001(2)
S1A 0.0399(6) 0.0301(5) 0.1606(15) 0.0027(7) 0.0263(7) 0.0066(5)
N1A 0.0345(17) 0.0328(17) 0.068(2) -0.0008(16) 0.0084(15) 0.0000(14)
N2A 0.0376(18) 0.0324(17) 0.078(3) -0.0069(16) 0.0126(17) 0.0016(14)
N3A 0.099(4) 0.062(3) 0.092(4) 0.017(3) 0.007(3) -0.014(3)
C2A 0.040(2) 0.028(2) 0.070(3) 0.0072(18) 0.0142(19) 0.0030(17)
C3A 0.043(2) 0.0299(19) 0.079(3) -0.008(2) 0.010(2) 0.0004(18)
C0AA 0.044(3) 0.037(2) 0.141(5) 0.015(3) 0.012(3) -0.006(2)
C8A 0.080(4) 0.050(3) 0.081(4) -0.016(3) 0.001(3) 0.004(3)
C1AA 0.061(3) 0.054(3) 0.116(5) -0.017(3) 0.021(3) -0.031(3)
C7A 0.114(6) 0.071(4) 0.105(5) -0.036(4) -0.017(4) 0.009(4)
C6A 0.081(4) 0.065(4) 0.154(7) -0.031(4) -0.005(5) -0.020(4)
C5A 0.066(3) 0.047(3) 0.121(5) -0.010(3) 0.023(3) -0.016(2)
C4A 0.049(3) 0.042(2) 0.088(4) -0.002(2) 0.011(2) 0.000(2)
S1B 0.0324(5) 0.0212(5) 0.1884(16) 0.0097(7) 0.0231(7) 0.0025(4)
C3B 0.050(3) 0.041(2) 0.082(3) 0.016(2) -0.001(2) -0.008(2)
C6B 0.129(7) 0.120(6) 0.104(5) -0.053(5) 0.033(5) -0.081(6)
C7B 0.095(4) 0.082(4) 0.069(3) -0.009(3) 0.018(3) -0.053(4)
N3B 0.147(4) 0.144(4) 0.119(4) -0.006(3) 0.028(3) -0.058(3)
C2B 0.034(2) 0.0255(19) 0.094(3) -0.012(2) 0.019(2) -0.0053(16)
N2B 0.0355(18) 0.0206(16) 0.081(3) -0.0035(15) 0.0083(16) -0.0005(13)
C1B 0.0313(19) 0.0245(18) 0.071(3) 0.0058(18) 0.0100(17) -0.0025(15)
N1B 0.0272(15) 0.0216(14) 0.071(2) 0.0032(14) 0.0075(14) -0.0002(12)

loop_
_atom_type_symbol
_atom_type_description
_atom_type_scat_dispersion_real
_atom_type_scat_dispersion_imag
_atom_type_scat_source
C C 0.0181 0.0091 'International Tables Vol C Tables 4.2.6.8 and 6.1.1.4'
H H 0.0000 0.0000 'International Tables Vol C Tables 4.2.6.8 and 6.1.1.4'
N N 0.0311 0.0180 'International Tables Vol C Tables 4.2.6.8 and 6.1.1.4'
O O 0.0492 0.0322 'International Tables Vol C Tables 4.2.6.8 and 6.1.1.4'
S S 0.3331 0.5567 'International Tables Vol C Tables 4.2.6.8 and 6.1.1.4'

loop_
_geom_angle_atom_site_label_1
_geom_angle_atom_site_label_2
_geom_angle_atom_site_label_3
_geom_angle
H1WA O1W H1WB 113.5
N1B C10B C11B 108.7(3)
N1B C10B C31B 110.9(3)
C11B C10B C31B 114.0(3)
N1B C10B C21B 104.6(3)
C11B C10B C21B 110.8(3)
C31B C10B C21B 107.5(3)
C16B C11B C12B 117.9(4)
C16B C11B C10B 123.8(4)
C12B C11B C10B 118.3(3)
C15B C16B C11B 121.0(4)
C15B C16B H16B 119.5
C11B C16B H16B 119.5
C14B C15B C16B 120.6(4)
C14B C15B H15B 119.7
C16B C15B H15B 119.7
C15B C14B C13B 119.1(5)
C15B C14B H14B 120.4
C13B C14B H14B 120.4
C12B C13B C14B 120.5(5)
C12B C13B H13B 119.7
C14B C13B H13B 119.7
C13B C12B C11B 120.8(4)
C13B C12B H12B 119.6
C11B C12B H12B 119.6
C32B C31B C36B 118.2(4)
C32B C31B C10B 123.0(4)
C36B C31B C10B 118.8(3)
C33B C32B C31B 120.2(4)
C33B C32B H32B 119.9
C31B C32B H32B 119.9
C34B C33B C32B 120.9(4)
C34B C33B H33B 119.5
C32B C33B H33B 119.5
C35B C34B C33B 119.4(4)
C35B C34B H34B 120.3
C33B C34B H34B 120.3
C34B C35B C36B 120.6(4)
C34B C35B H35B 119.7
C36B C35B H35B 119.7
C35B C36B C31B 120.7(4)
C35B C36B H36B 119.6
C31B C36B H36B 119.6
C22B C21B C26B 118.5(4)
C22B C21B C10B 122.7(4)
C26B C21B C10B 118.8(3)
C25B C26B C21B 120.5(4)
C25B C26B H26B 119.7
C21B C26B H26B 119.7
C26B C25B C24B 120.8(4)
C26B C25B H25B 119.6
C24B C25B H25B 119.6
C23B C24B C25B 119.0(4)
C23B C24B H24B 120.5
C25B C24B H24B 120.5
C24B C23B C22B 120.4(4)
C24B C23B H23B 119.8
C22B C23B H23B 119.8
C21B C22B C23B 120.8(4)
C21B C22B H22B 119.6
C23B C22B H22B 119.6
N1A C10A C21A 110.3(3)
N1A C10A C11A 108.5(3)
C21A C10A C11A 114.0(3)
N1A C10A C31A 105.9(3)
C21A C10A C31A 107.7(3)
C11A C10A C31A 110.2(3)
C12A C11A C16A 117.0(4)
C12A C11A C10A 124.0(4)
C16A C11A C10A 118.9(4)
C15A C16A C11A 121.3(4)
C15A C16A H16A 119.3
C11A C16A H16A 119.3
C14A C15A C16A 120.8(5)
C14A C15A H15A 119.6
C16A C15A H15A 119.6
C15A C14A C13A 119.2(5)
C15A C14A H14A 120.4
C13A C14A H14A 120.4
C12A C13A C14A 120.0(5)
C12A C13A H13A 120.0
C14A C13A H13A 120.0
C13A C12A C11A 121.6(5)
C13A C12A H12A 119.2
C11A C12A H12A 119.2
C36A C31A C32A 117.3(4)
C36A C31A C10A 123.6(4)
C32A C31A C10A 119.0(4)
C31A C36A C35A 121.4(4)
C31A C36A H36A 119.3
C35A C36A H36A 119.3
C34A C35A C36A 120.4(4)
C34A C35A H35A 119.8
C36A C35A H35A 119.8
C35A C34A C33A 119.1(4)
C35A C34A H34A 120.5
C33A C34A H34A 120.5
C34A C33A C32A 120.8(5)
C34A C33A H33A 119.6
C32A C33A H33A 119.6
C33A C32A C31A 121.0(4)
C33A C32A H32A 119.5
C31A C32A H32A 119.5
C22A C21A C26A 117.7(4)
C22A C21A C10A 122.4(4)
C26A C21A C10A 119.8(4)
C23A C22A C21A 120.8(4)
C23A C22A H22A 119.6
C21A C22A H22A 119.6
C24A C23A C22A 120.9(5)
C24A C23A H23A 119.6
C22A C23A H23A 119.6
C23A C24A C25A 119.7(4)
C23A C24A H24A 120.2
C25A C24A H24A 120.2
C26A C25A C24A 119.8(5)
C26A C25A H25A 120.1
C24A C25A H25A 120.1
C25A C26A C21A 121.0(5)
C25A C26A H26A 119.5
C21A C26A H26A 119.5
C2A N1A C10A 129.1(3)
C2A N1A H1A 115.4
C10A N1A H1A 115.4
C2A N2A C3A 126.0(4)
C2A N2A H2A 117.0
C3A N2A H2A 117.0
C4A N3A H3AA 116.1
C4A N3A H3AB 111.7
H3AA N3A H3AB 106.3
N2A C2A N1A 119.2(4)
N2A C2A S1A 123.3(3)
N1A C2A S1A 117.5(3)
N2A C3A C8A 109.7(4)
N2A C3A C4A 111.6(4)
C8A C3A C4A 110.8(4)
N2A C3A H3A 108.2
C8A C3A H3A 108.2
C4A C3A H3A 108.2
C1AA C0AA C3B 110.0(4)
C1AA C0AA H0AA 109.7
C3B C0AA H0AA 109.7
C1AA C0AA H0AB 109.7
C3B C0AA H0AB 109.7
H0AA C0AA H0AB 108.2
C3A C8A C7A 110.9(5)
C3A C8A H8AA 109.5
C7A C8A H8AA 109.5
C3A C8A H8AB 109.5
C7A C8A H8AB 109.5
H8AA C8A H8AB 108.1
C6B C1AA C0AA 111.3(5)
C6B C1AA H1AA 109.4
C0AA C1AA H1AA 109.4
C6B C1AA H1AB 109.4
C0AA C1AA H1AB 109.4
H1AA C1AA H1AB 108.0
C6A C7A C8A 111.2(6)
C6A C7A H7AA 109.4
C8A C7A H7AA 109.4
C6A C7A H7AB 109.4
C8A C7A H7AB 109.4
H7AA C7A H7AB 108.0
C5A C6A C7A 111.3(6)
C5A C6A H6AA 109.4
C7A C6A H6AA 109.4
C5A C6A H6AB 109.4
C7A C6A H6AB 109.4
H6AA C6A H6AB 108.0
C6A C5A C4A 111.6(5)
C6A C5A H5AA 109.3
C4A C5A H5AA 109.3
C6A C5A H5AB 109.3
C4A C5A H5AB 109.3
H5AA C5A H5AB 108.0
N3A C4A C5A 108.5(5)
N3A C4A C3A 114.1(4)
C5A C4A C3A 109.4(5)
N3A C4A H4A 108.2
C5A C4A H4A 108.2
C3A C4A H4A 108.2
C2B C3B C0AA 111.8(5)
C2B C3B H3BA 109.3
C0AA C3B H3BA 109.3
C2B C3B H3BB 109.3
C0AA C3B H3BB 109.3
H3BA C3B H3BB 107.9
C1AA C6B C7B 112.6(6)
C1AA C6B H6BA 109.1
C7B C6B H6BA 109.1
C1AA C6B H6BB 109.1
C7B C6B H6BB 109.1
H6BA C6B H6BB 107.8
N3B C7B C2B 108.9(5)
N3B C7B C6B 108.3(6)
C2B C7B C6B 110.9(6)
N3B C7B H7B 109.6
C2B C7B H7B 109.6
C6B C7B H7B 109.6
C7B N3B H3BC 120.0
C7B N3B H3BD 120.0
H3BC N3B H3BD 120.0
N2B C2B C7B 109.3(4)
N2B C2B C3B 109.2(4)
C7B C2B C3B 111.2(4)
N2B C2B H2B 109.0
C7B C2B H2B 109.0
C3B C2B H2B 109.0
C1B N2B C2B 126.8(3)
C1B N2B H2BA 116.6
C2B N2B H2BA 116.6
N2B C1B N1B 118.4(3)
N2B C1B S1B 123.6(3)
N1B C1B S1B 118.1(3)
C1B N1B C10B 130.0(3)
C1B N1B H1B 115.0
C10B N1B H1B 115.0

loop_
_geom_bond_atom_site_label_1
_geom_bond_atom_site_label_2
_geom_bond_distance
O1W H1WA 0.9829
O1W H1WB 0.9830
C10B N1B 1.482(5)
C10B C11B 1.540(6)
C10B C31B 1.543(5)
C10B C21B 1.547(5)
C11B C16B 1.385(6)
C11B C12B 1.407(6)
C16B C15B 1.382(7)
C16B H16B 0.9500
C15B C14B 1.376(7)
C15B H15B 0.9500
C14B C13B 1.392(7)
C14B H14B 0.9500
C13B C12B 1.367(6)
C13B H13B 0.9500
C12B H12B 0.9500
C31B C32B 1.394(6)
C31B C36B 1.398(6)
C32B C33B 1.385(6)
C32B H32B 0.9500
C33B C34B 1.381(7)
C33B H33B 0.9500
C34B C35B 1.369(7)
C34B H34B 0.9500
C35B C36B 1.383(6)
C35B H35B 0.9500
C36B H36B 0.9500
C21B C22B 1.384(5)
C21B C26B 1.391(6)
C26B C25B 1.382(6)
C26B H26B 0.9500
C25B C24B 1.383(7)
C25B H25B 0.9500
C24B C23B 1.376(7)
C24B H24B 0.9500
C23B C22B 1.392(6)
C23B H23B 0.9500
C22B H22B 0.9500
C10A N1A 1.490(5)
C10A C21A 1.537(6)
C10A C11A 1.538(6)
C10A C31A 1.542(5)
C11A C12A 1.389(6)
C11A C16A 1.407(6)
C16A C15A 1.376(7)
C16A H16A 0.9500
C15A C14A 1.373(8)
C15A H15A 0.9500
C14A C13A 1.391(8)
C14A H14A 0.9500
C13A C12A 1.387(7)
C13A H13A 0.9500
C12A H12A 0.9500
C31A C36A 1.385(6)
C31A C32A 1.395(6)
C36A C35A 1.393(6)
C36A H36A 0.9500
C35A C34A 1.371(7)
C35A H35A 0.9500
C34A C33A 1.377(7)
C34A H34A 0.9500
C33A C32A 1.384(6)
C33A H33A 0.9500
C32A H32A 0.9500
C21A C22A 1.399(6)
C21A C26A 1.402(6)
C22A C23A 1.388(6)
C22A H22A 0.9500
C23A C24A 1.358(7)
C23A H23A 0.9500
C24A C25A 1.403(8)
C24A H24A 0.9500
C25A C26A 1.382(7)
C25A H25A 0.9500
C26A H26A 0.9500
S1A C2A 1.690(4)
N1A C2A 1.358(6)
N1A H1A 0.8800
N2A C2A 1.326(6)
N2A C3A 1.466(5)
N2A H2A 0.8800
N3A C4A 1.450(7)
N3A H3AA 0.8599
N3A H3AB 0.8602
C3A C8A 1.508(8)
C3A C4A 1.532(7)
C3A H3A 1.0000
C0AA C1AA 1.506(9)
C0AA C3B 1.523(7)
C0AA H0AA 0.9900
C0AA H0AB 0.9900
C8A C7A 1.534(8)
C8A H8AA 0.9900
C8A H8AB 0.9900
C1AA C6B 1.484(10)
C1AA H1AA 0.9900
C1AA H1AB 0.9900
C7A C6A 1.530(12)
C7A H7AA 0.9900
C7A H7AB 0.9900
C6A C5A 1.481(10)
C6A H6AA 0.9900
C6A H6AB 0.9900
C5A C4A 1.527(7)
C5A H5AA 0.9900
C5A H5AB 0.9900
C4A H4A 1.0000
S1B C1B 1.684(4)
C3B C2B 1.509(7)
C3B H3BA 0.9900
C3B H3BB 0.9900
C6B C7B 1.519(9)
C6B H6BA 0.9900
C6B H6BB 0.9900
C7B N3B 1.475(9)
C7B C2B 1.504(8)
C7B H7B 1.0000
N3B H3BC 0.8800
N3B H3BD 0.8800
C2B N2B 1.461(5)
C2B H2B 1.0000
N2B C1B 1.332(5)
N2B H2BA 0.8800
C1B N1B 1.359(5)
N1B H1B 0.8800

loop_
_geom_torsion_atom_site_label_1
_geom_torsion_atom_site_label_2
_geom_torsion_atom_site_label_3
_geom_torsion_atom_site_label_4
_geom_torsion
N1B C10B C11B C16B -132.3(4)
C31B C10B C11B C16B -8.1(5)
C21B C10B C11B C16B 113.2(4)
N1B C10B C11B C12B 48.0(4)
C31B C10B C11B C12B 172.3(3)
C21B C10B C11B C12B -66.4(4)
C12B C11B C16B C15B 0.1(7)
C10B C11B C16B C15B -179.5(4)
C11B C16B C15B C14B 0.1(8)
C16B C15B C14B C13B 0.1(10)
C15B C14B C13B C12B -0.5(10)
C14B C13B C12B C11B 0.7(8)
C16B C11B C12B C13B -0.5(6)
C10B C11B C12B C13B 179.1(4)
N1B C10B C31B C32B 7.4(5)
C11B C10B C31B C32B -115.6(4)
C21B C10B C31B C32B 121.2(4)
N1B C10B C31B C36B -171.1(3)
C11B C10B C31B C36B 65.8(4)
C21B C10B C31B C36B -57.3(4)
C36B C31B C32B C33B -0.2(6)
C10B C31B C32B C33B -178.8(4)
C31B C32B C33B C34B -0.5(6)
C32B C33B C34B C35B 1.3(6)
C33B C34B C35B C36B -1.3(7)
C34B C35B C36B C31B 0.6(7)
C32B C31B C36B C35B 0.2(6)
C10B C31B C36B C35B 178.8(4)
N1B C10B C21B C22B -127.1(4)
C11B C10B C21B C22B -10.2(5)
C31B C10B C21B C22B 114.9(4)
N1B C10B C21B C26B 54.4(4)
C11B C10B C21B C26B 171.4(3)
C31B C10B C21B C26B -63.6(4)
C22B C21B C26B C25B 1.8(6)
C10B C21B C26B C25B -179.7(4)
C21B C26B C25B C24B -1.8(7)
C26B C25B C24B C23B 0.5(7)
C25B C24B C23B C22B 1.0(6)
C26B C21B C22B C23B -0.4(6)
C10B C21B C22B C23B -178.8(4)
C24B C23B C22B C21B -1.0(7)
N1A C10A C11A C12A 139.3(4)
C21A C10A C11A C12A 16.1(5)
C31A C10A C11A C12A -105.1(4)
N1A C10A C11A C16A -42.6(5)
C21A C10A C11A C16A -165.9(4)
C31A C10A C11A C16A 72.9(5)
C12A C11A C16A C15A -0.2(7)
C10A C11A C16A C15A -178.4(4)
C11A C16A C15A C14A 0.5(8)
C16A C15A C14A C13A -0.6(8)
C15A C14A C13A C12A 0.4(8)
C14A C13A C12A C11A 0.0(8)
C16A C11A C12A C13A -0.1(7)
C10A C11A C12A C13A 178.0(4)
N1A C10A C31A C36A 124.5(4)
C21A C10A C31A C36A -117.6(4)
C11A C10A C31A C36A 7.3(5)
N1A C10A C31A C32A -57.9(5)
C21A C10A C31A C32A 60.0(5)
C11A C10A C31A C32A -175.1(4)
C32A C31A C36A C35A 1.6(7)
C10A C31A C36A C35A 179.2(4)
C31A C36A C35A C34A 0.6(7)
C36A C35A C34A C33A -1.4(7)
C35A C34A C33A C32A 0.0(7)
C34A C33A C32A C31A 2.2(7)
C36A C31A C32A C33A -3.0(6)
C10A C31A C32A C33A 179.3(4)
N1A C10A C21A C22A -8.8(5)
C11A C10A C21A C22A 113.4(4)
C31A C10A C21A C22A -124.0(4)
N1A C10A C21A C26A 168.5(4)
C11A C10A C21A C26A -69.3(5)
C31A C10A C21A C26A 53.3(5)
C26A C21A C22A C23A 1.3(6)
C10A C21A C22A C23A 178.7(4)
C21A C22A C23A C24A 0.3(7)
C22A C23A C24A C25A -1.6(7)
C23A C24A C25A C26A 1.4(8)
C24A C25A C26A C21A 0.2(8)
C22A C21A C26A C25A -1.6(7)
C10A C21A C26A C25A -179.0(4)
C21A C10A N1A C2A 80.0(5)
C11A C10A N1A C2A -45.5(6)
C31A C10A N1A C2A -163.8(4)
C3A N2A C2A N1A 167.8(4)
C3A N2A C2A S1A -13.2(7)
C10A N1A C2A N2A -8.5(7)
C10A N1A C2A S1A 172.4(3)
C2A N2A C3A C8A -115.3(5)
C2A N2A C3A C4A 121.5(5)
N2A C3A C8A C7A 179.9(5)
C4A C3A C8A C7A -56.5(7)
C3B C0AA C1AA C6B -55.9(8)
C3A C8A C7A C6A 54.2(8)
C8A C7A C6A C5A -54.4(8)
C7A C6A C5A C4A 56.9(8)
C6A C5A C4A N3A 176.6(6)
C6A C5A C4A C3A -58.4(7)
N2A C3A C4A N3A -57.9(5)
C8A C3A C4A N3A 179.6(4)
N2A C3A C4A C5A -179.6(4)
C8A C3A C4A C5A 57.9(5)
C1AA C0AA C3B C2B 56.0(6)
C0AA C1AA C6B C7B 55.9(10)
C1AA C6B C7B N3B -173.7(8)
C1AA C6B C7B C2B -54.3(10)
N3B C7B C2B N2B -66.9(7)
C6B C7B C2B N2B 174.1(5)
N3B C7B C2B C3B 172.4(5)
C6B C7B C2B C3B 53.4(7)
C0AA C3B C2B N2B -176.1(4)
C0AA C3B C2B C7B -55.4(6)
C7B C2B N2B C1B 136.8(5)
C3B C2B N2B C1B -101.3(5)
C2B N2B C1B N1B 177.9(4)
C2B N2B C1B S1B -1.8(7)
N2B C1B N1B C10B -1.6(7)
S1B C1B N1B C10B 178.1(3)
C11B C10B N1B C1B 50.1(5)
C31B C10B N1B C1B -75.9(5)
C21B C10B N1B C1B 168.5(4)
C11B C10B N1B H1B -129.9
C21B C10B N1B H1B -11.5
C31B C10B N1B H1B 104.1
C11A C10A N1A H1A 134.5
C21A C10A N1A H1A -100.0
C2A N2A C3A H3A 2.5
C1B N2B C2B H2B 17.7
